data_2207279
loop_
_publ_author_name
'Diao, Chun-Hua'
'Guo, Min-Jie'
'Yu, Ming'
'Chen, Xin'
'Jing, Zuo-Liang'

_publ_section_title
;
 4-[6-(4-Formyl-2-methoxyphenoxy)hexyloxy]-3-methoxybenzaldehyde
;
_journal_coeditor_code KP6063
_journal_issue 11
_journal_name_full 'Acta Crystallographica Section E'
_journal_page_first o3670
_journal_page_last o3671
_journal_paper_doi 10.1107/S1600536805032253
_journal_volume 61
_journal_year 2005
_chemical_formula_iupac 'C22 H26 O6'
_chemical_formula_moiety 'C22 H26 O6'
_chemical_formula_sum 'C22 H26 O6'
_chemical_formula_weight 386.43
_chemical_name_systematic
;
4-[6-(4-Formyl-2-methoxyphenoxy)hexyloxy]-3-methoxybenzaldehyde
;
_space_group_IT_number 14
_symmetry_cell_setting monoclinic
_symmetry_space_group_name_Hall '-P 2ybc'
_symmetry_space_group_name_H-M 'P 1 21/c 1'
_atom_sites_solution_hydrogens geom
_atom_sites_solution_primary direct
_atom_sites_solution_secondary difmap
_audit_creation_method SHELXL-97
_cell_angle_alpha 90.00
_cell_angle_beta 91.311(4)
_cell_angle_gamma 90.00
_cell_formula_units_Z 2
_cell_length_a 9.588(2)
_cell_length_b 7.8313(17)
_cell_length_c 13.721(3)
_cell_measurement_reflns_used 1658
_cell_measurement_temperature 294(2)
_cell_measurement_theta_max 26.09
_cell_measurement_theta_min 3.00
_cell_volume 1030.0(4)
_computing_cell_refinement 'SAINT (Bruker, 1998)'
_computing_data_collection 'SMART (Bruker, 1998)'
_computing_data_reduction SAINT
_computing_molecular_graphics 'SHELXTL (Bruker, 1999)'
_computing_publication_material SHELXTL
_computing_structure_refinement 'SHELXL97 (Sheldrick, 1997)'
_computing_structure_solution 'SHELXS97 (Sheldrick, 1997)'
_diffrn_ambient_temperature 294(2)
_diffrn_measured_fraction_theta_full 0.997
_diffrn_measured_fraction_theta_max 0.997
_diffrn_measurement_device_type 'Bruker SMART CCD area-detector'
_diffrn_measurement_method '\f and \w'
_diffrn_radiation_monochromator graphite
_diffrn_radiation_source 'fine-focus sealed tube'
_diffrn_radiation_type MoK\a
_diffrn_radiation_wavelength 0.71073
_diffrn_reflns_av_R_equivalents 0.0345
_diffrn_reflns_av_sigmaI/netI 0.0373
_diffrn_reflns_limit_h_max 11
_diffrn_reflns_limit_h_min -11
_diffrn_reflns_limit_k_max 9
_diffrn_reflns_limit_k_min -8
_diffrn_reflns_limit_l_max 17
_diffrn_reflns_limit_l_min -15
_diffrn_reflns_number 5586
_diffrn_reflns_theta_full 26.41
_diffrn_reflns_theta_max 26.41
_diffrn_reflns_theta_min 2.12
_exptl_absorpt_coefficient_mu 0.090
_exptl_absorpt_correction_T_max 0.982
_exptl_absorpt_correction_T_min 0.962
_exptl_absorpt_correction_type multi-scan
_exptl_absorpt_process_details '(SADABS; Sheldrick, 1996)'
_exptl_crystal_colour colourless
_exptl_crystal_density_diffrn 1.246
_exptl_crystal_density_method 'not measured'
_exptl_crystal_description prism
_exptl_crystal_F_000 412
_exptl_crystal_size_max 0.40
_exptl_crystal_size_mid 0.36
_exptl_crystal_size_min 0.20
_refine_diff_density_max 0.510
_refine_diff_density_min -0.170
_refine_ls_extinction_method none
_refine_ls_goodness_of_fit_ref 1.011
_refine_ls_hydrogen_treatment constr
_refine_ls_matrix_type full
_refine_ls_number_parameters 128
_refine_ls_number_reflns 2103
_refine_ls_number_restraints 0
_refine_ls_restrained_S_all 1.011
_refine_ls_R_factor_all 0.0925
_refine_ls_R_factor_gt 0.0501
_refine_ls_shift/su_max 0.000
_refine_ls_shift/su_mean 0.000
_refine_ls_structure_factor_coef Fsqd
_refine_ls_weighting_details 'calc w = 1/[\s^2^(Fo^2^)+(0.0979P)^2^+0.1851P] where P = (Fo^2^+2Fc^2^)/3'
_refine_ls_weighting_scheme calc
_refine_ls_wR_factor_gt 0.1445
_refine_ls_wR_factor_ref 0.1784
_reflns_number_gt 1248
_reflns_number_total 2103
_reflns_threshold_expression I>2\s(I)
_cod_data_source_file kp6063.cif
_cod_data_source_block I
_cod_original_sg_symbol_Hall '-p 2ybc'
_cod_original_sg_symbol_H-M 'P 21/c'
_cod_database_code 2207279
_cod_database_fobs_code 2207279

loop_
_symmetry_equiv_pos_as_xyz
'x, y, z'
'-x, y+1/2, -z+1/2'
'-x, -y, -z'
'x, -y-1/2, z-1/2'

loop_
_atom_site_label
_atom_site_fract_x
_atom_site_fract_y
_atom_site_fract_z
_atom_site_U_iso_or_equiv
_atom_site_adp_type
_atom_site_calc_flag
_atom_site_refinement_flags
_atom_site_occupancy
_atom_site_type_symbol
O1 0.41800(14) 0.13563(19) 0.08502(11) 0.0507(5) Uani d . 1 O
O2 0.60065(15) 0.36856(19) 0.06913(12) 0.0600(5) Uani d . 1 O
O3 1.0221(2) 0.1532(3) 0.28465(18) 0.0973(7) Uani d . 1 O
C1 0.5361(2) 0.1091(3) 0.13846(15) 0.0428(5) Uani d . 1 C
C2 0.5615(2) -0.0293(3) 0.19833(18) 0.0577(7) Uani d . 1 C
H2 0.4949 -0.1148 0.2042 0.069 Uiso calc R 1 H
C3 0.6879(3) -0.0396(3) 0.24978(18) 0.0627(7) Uani d . 1 C
H3 0.7046 -0.1322 0.2909 0.075 Uiso calc R 1 H
C4 0.7884(2) 0.0833(3) 0.24131(16) 0.0506(6) Uani d . 1 C
C5 0.7622(2) 0.2245(3) 0.18072(15) 0.0465(6) Uani d . 1 C
H5 0.8292 0.3096 0.1752 0.056 Uiso calc R 1 H
C6 0.6384(2) 0.2377(3) 0.12963(15) 0.0426(5) Uani d . 1 C
C7 0.9215(3) 0.0633(4) 0.2935(2) 0.0679(7) Uani d . 1 C
H7 0.9293 -0.0268 0.3374 0.082 Uiso calc R 1 H
C8 0.6924(3) 0.5089(3) 0.0621(2) 0.0794(10) Uani d . 1 C
H8A 0.7057 0.5600 0.1252 0.119 Uiso calc R 1 H
H8B 0.6533 0.5916 0.0177 0.119 Uiso calc R 1 H
H8C 0.7806 0.4704 0.0387 0.119 Uiso calc R 1 H
C9 0.3055(2) 0.0160(3) 0.09240(17) 0.0502(6) Uani d . 1 C
H9A 0.2776 0.0056 0.1597 0.060 Uiso calc R 1 H
H9B 0.3343 -0.0956 0.0696 0.060 Uiso calc R 1 H
C10 0.1870(2) 0.0817(3) 0.03062(17) 0.0493(6) Uani d . 1 C
H10A 0.2176 0.0943 -0.0359 0.059 Uiso calc R 1 H
H10B 0.1606 0.1938 0.0540 0.059 Uiso calc R 1 H
C11 0.0603(2) -0.0342(3) 0.03113(16) 0.0496(6) Uani d . 1 C
H11A 0.0300 -0.0477 0.0977 0.060 Uiso calc R 1 H
H11B 0.0864 -0.1460 0.0072 0.060 Uiso calc R 1 H

loop_
_atom_site_aniso_label
_atom_site_aniso_U_11
_atom_site_aniso_U_22
_atom_site_aniso_U_33
_atom_site_aniso_U_12
_atom_site_aniso_U_13
_atom_site_aniso_U_23
O1 0.0361(8) 0.0510(9) 0.0645(10) -0.0105(7) -0.0089(7) 0.0095(7)
O2 0.0473(9) 0.0501(9) 0.0816(12) -0.0143(7) -0.0213(8) 0.0212(8)
O3 0.0691(13) 0.1039(17) 0.1174(18) 0.0027(13) -0.0340(12) -0.0031(13)
C1 0.0362(11) 0.0461(12) 0.0461(12) -0.0016(9) -0.0012(9) 0.0000(9)
C2 0.0517(14) 0.0534(14) 0.0680(16) -0.0076(12) 0.0002(12) 0.0141(12)
C3 0.0596(15) 0.0610(15) 0.0672(17) 0.0018(13) -0.0077(13) 0.0215(13)
C4 0.0490(13) 0.0554(14) 0.0472(13) 0.0073(11) -0.0049(10) 0.0005(10)
C5 0.0391(11) 0.0470(13) 0.0532(13) -0.0042(10) -0.0015(10) -0.0037(10)
C6 0.0407(11) 0.0404(12) 0.0466(12) -0.0004(9) -0.0012(9) 0.0012(9)
C7 0.0553(16) 0.0782(19) 0.0697(17) 0.0049(15) -0.0125(13) -0.0009(14)
C8 0.0716(18) 0.0561(16) 0.109(2) -0.0247(14) -0.0307(16) 0.0324(15)
C9 0.0414(12) 0.0501(13) 0.0590(14) -0.0131(10) -0.0007(10) 0.0003(10)
C10 0.0398(12) 0.0504(13) 0.0578(14) -0.0092(10) -0.0005(10) -0.0017(11)
C11 0.0417(12) 0.0528(13) 0.0544(14) -0.0100(10) 0.0022(10) -0.0041(10)

loop_
_atom_type_symbol
_atom_type_description
_atom_type_scat_dispersion_real
_atom_type_scat_dispersion_imag
_atom_type_scat_source
C C 0.0033 0.0016 'International Tables Vol C Tables 4.2.6.8 and 6.1.1.4'
H H 0.0000 0.0000 'International Tables Vol C Tables 4.2.6.8 and 6.1.1.4'
O O 0.0106 0.0060 'International Tables Vol C Tables 4.2.6.8 and 6.1.1.4'

loop_
_geom_angle_atom_site_label_1
_geom_angle_atom_site_label_2
_geom_angle_atom_site_label_3
_geom_angle_site_symmetry_1
_geom_angle_site_symmetry_3
_geom_angle
C1 O1 C9 . . 118.93(16)
C6 O2 C8 . . 118.01(16)
O1 C1 C2 . . 125.36(19)
O1 C1 C6 . . 114.77(18)
C2 C1 C6 . . 119.86(19)
C1 C2 C3 . . 119.2(2)
C1 C2 H2 . . 120.4
C3 C2 H2 . . 120.4
C4 C3 C2 . . 121.5(2)
C4 C3 H3 . . 119.2
C2 C3 H3 . . 119.2
C3 C4 C5 . . 119.2(2)
C3 C4 C7 . . 119.5(2)
C5 C4 C7 . . 121.2(2)
C6 C5 C4 . . 120.3(2)
C6 C5 H5 . . 119.9
C4 C5 H5 . . 119.9
O2 C6 C5 . . 125.71(19)
O2 C6 C1 . . 114.40(17)
C5 C6 C1 . . 119.89(19)
O3 C7 C4 . . 125.7(3)
O3 C7 H7 . . 117.2
C4 C7 H7 . . 117.2
O2 C8 H8A . . 109.5
O2 C8 H8B . . 109.5
H8A C8 H8B . . 109.5
O2 C8 H8C . . 109.5
H8A C8 H8C . . 109.5
H8B C8 H8C . . 109.5
O1 C9 C10 . . 107.37(17)
O1 C9 H9A . . 110.2
C10 C9 H9A . . 110.2
O1 C9 H9B . . 110.2
C10 C9 H9B . . 110.2
H9A C9 H9B . . 108.5
C9 C10 C11 . . 112.95(18)
C9 C10 H10A . . 109.0
C11 C10 H10A . . 109.0
C9 C10 H10B . . 109.0
C11 C10 H10B . . 109.0
H10A C10 H10B . . 107.8
C10 C11 C11 . 3 112.7(2)
C10 C11 H11A . . 109.1
C11 C11 H11A 3 . 109.1
C10 C11 H11B . . 109.1
C11 C11 H11B 3 . 109.1
H11A C11 H11B . . 107.8

loop_
_geom_bond_atom_site_label_1
_geom_bond_atom_site_label_2
_geom_bond_site_symmetry_2
_geom_bond_distance
O1 C1 . 1.351(2)
O1 C9 . 1.434(2)
O2 C6 . 1.363(2)
O2 C8 . 1.412(3)
O3 C7 . 1.202(3)
C1 C2 . 1.379(3)
C1 C6 . 1.413(3)
C2 C3 . 1.391(3)
C2 H2 . 0.9300
C3 C4 . 1.369(3)
C3 H3 . 0.9300
C4 C5 . 1.403(3)
C4 C7 . 1.458(3)
C5 C6 . 1.368(3)
C5 H5 . 0.9300
C7 H7 . 0.9300
C8 H8A . 0.9600
C8 H8B . 0.9600
C8 H8C . 0.9600
C9 C10 . 1.494(3)
C9 H9A . 0.9700
C9 H9B . 0.9700
C10 C11 . 1.516(3)
C10 H10A . 0.9700
C10 H10B . 0.9700
C11 C11 3 1.520(4)
C11 H11A . 0.9700
C11 H11B . 0.9700

loop_
_geom_torsion_atom_site_label_1
_geom_torsion_atom_site_label_2
_geom_torsion_atom_site_label_3
_geom_torsion_atom_site_label_4
_geom_torsion_site_symmetry_4
_geom_torsion
C9 O1 C1 C2 . 2.7(3)
C9 O1 C1 C6 . -177.29(18)
O1 C1 C2 C3 . -179.6(2)
C6 C1 C2 C3 . 0.4(4)
C1 C2 C3 C4 . -0.9(4)
C2 C3 C4 C5 . 1.2(4)
C2 C3 C4 C7 . -177.4(2)
C3 C4 C5 C6 . -0.9(3)
C7 C4 C5 C6 . 177.6(2)
C8 O2 C6 C5 . -4.1(3)
C8 O2 C6 C1 . 175.1(2)
C4 C5 C6 O2 . 179.6(2)
C4 C5 C6 C1 . 0.4(3)
O1 C1 C6 O2 . 0.5(3)
C2 C1 C6 O2 . -179.4(2)
O1 C1 C6 C5 . 179.81(19)
C2 C1 C6 C5 . -0.2(3)
C3 C4 C7 O3 . 172.4(3)
C5 C4 C7 O3 . -6.2(4)
C1 O1 C9 C10 . 176.81(18)
O1 C9 C10 C11 . 179.55(17)
C9 C10 C11 C11 3 179.5(2)
